data_4089694
loop_
_publ_author_name
'Lapadula, Giuseppe'
'Conley, Matthew P.'
'Cop\'eret, Christophe'
'Andersen, Richard A.'

_publ_section_title
;
 Synthesis and Characterization of Rare Earth Siloxide Complexes,
 M[OSi(OtBu)3]3(L)x where L is HOSi(OtBu)3 and x = 0 or 1
;
_journal_issue 11
_journal_name_full Organometallics
_journal_page_first 2271
_journal_paper_doi 10.1021/om501047g
_journal_volume 34
_journal_year 2014
_chemical_formula_moiety 'C48 H109 Ce O16 Si4, C1 H2 Cl2'
_chemical_formula_sum 'C49 H111 Ce Cl2 O16 Si4'
_chemical_formula_weight 1279.75
_space_group_crystal_system triclinic
_space_group_IT_number 2
_space_group_name_Hall '-P 1'
_space_group_name_H-M_alt 'P -1'
_atom_sites_solution_hydrogens mixed
_atom_sites_solution_primary direct
_audit_creation_date 2014-06-30
_audit_creation_method
;
Olex2 1.2
(compiled 2014.03.20 svn.r2914 for OlexSys, GUI svn.r4816)
;
_cell_angle_alpha 75.471(2)
_cell_angle_beta 81.717(2)
_cell_angle_gamma 60.894(2)
_cell_formula_units_Z 2
_cell_length_a 13.684(2)
_cell_length_b 13.866(2)
_cell_length_c 21.622(3)
_cell_measurement_reflns_used 9950
_cell_measurement_temperature 100
_cell_measurement_theta_max 29.686
_cell_measurement_theta_min 2.200
_cell_volume 3468.7(9)
_computing_molecular_graphics 'Olex2 (Dolomanov et al., 2009)'
_computing_publication_material 'Olex2 (Dolomanov et al., 2009)'
_computing_structure_refinement 'XL (Sheldrick, 2008)'
_computing_structure_solution 'ShelXS (Sheldrick, 2008)'
_diffrn_ambient_temperature 100
_diffrn_detector 'Bruker APEX2 area detector'
_diffrn_detector_area_resol_mean 7.9
_diffrn_detector_type 'CCD area detector'
_diffrn_measured_fraction_theta_full 0.990
_diffrn_measured_fraction_theta_max 0.978
_diffrn_measurement_device 'three-circle diffractometer'
_diffrn_measurement_device_type 'Bruker APEX-II CCD'
_diffrn_measurement_method '\w and \f scans'
_diffrn_radiation_monochromator 'mirror optics'
_diffrn_radiation_probe x-ray
_diffrn_radiation_type MoK\a
_diffrn_radiation_wavelength 0.71073
_diffrn_reflns_av_R_equivalents 0.0362
_diffrn_reflns_av_unetI/netI 0.0468
_diffrn_reflns_Laue_measured_fraction_full 0.990
_diffrn_reflns_Laue_measured_fraction_max 0.978
_diffrn_reflns_limit_h_max 19
_diffrn_reflns_limit_h_min -19
_diffrn_reflns_limit_k_max 19
_diffrn_reflns_limit_k_min -19
_diffrn_reflns_limit_l_max 29
_diffrn_reflns_limit_l_min -30
_diffrn_reflns_number 49573
_diffrn_reflns_point_group_measured_fraction_full 0.990
_diffrn_reflns_point_group_measured_fraction_max 0.978
_diffrn_reflns_theta_full 26.000
_diffrn_reflns_theta_max 29.735
_diffrn_reflns_theta_min 1.704
_diffrn_source 'microfocus sealed X-ray tube'
_diffrn_source_type 'Incoatec I\ms'
_exptl_absorpt_coefficient_mu 0.856
_exptl_absorpt_correction_T_max 0.7459
_exptl_absorpt_correction_T_min 0.5855
_exptl_absorpt_correction_type multi-scan
_exptl_absorpt_process_details
;
SADABS-2012/1 (Bruker,2012) was used for absorption correction.
wR2(int) was 0.0693 before and 0.0482 after correction.
The Ratio of minimum to maximum transmission is 0.7850.
The \l/2 correction factor is 0.0015.
;
_exptl_crystal_colour 'clear yellowish white'
_exptl_crystal_colour_lustre clear
_exptl_crystal_colour_modifier yellowish
_exptl_crystal_colour_primary white
_exptl_crystal_density_diffrn 1.225
_exptl_crystal_description block
_exptl_crystal_F_000 1362
_exptl_crystal_size_max 0.45
_exptl_crystal_size_mid 0.4
_exptl_crystal_size_min 0.33
_refine_diff_density_max 1.690
_refine_diff_density_min -3.246
_refine_diff_density_rms 0.158
_refine_ls_extinction_method none
_refine_ls_goodness_of_fit_ref 1.203
_refine_ls_hydrogen_treatment mixed
_refine_ls_matrix_type full
_refine_ls_number_parameters 834
_refine_ls_number_reflns 19341
_refine_ls_number_restraints 1026
_refine_ls_restrained_S_all 1.189
_refine_ls_R_factor_all 0.0837
_refine_ls_R_factor_gt 0.0737
_refine_ls_shift/su_max 0.002
_refine_ls_shift/su_mean 0.000
_refine_ls_structure_factor_coef Fsqd
_refine_ls_weighting_details 'w=1/[\s^2^(Fo^2^)+35.2360P] where P=(Fo^2^+2Fc^2^)/3'
_refine_ls_weighting_scheme calc
_refine_ls_wR_factor_gt 0.1871
_refine_ls_wR_factor_ref 0.1916
_reflns_Friedel_coverage 0.000
_reflns_number_gt 17052
_reflns_number_total 19341
_reflns_threshold_expression 'I > 2\s(I)'
_cod_data_source_file om501047g_si_001.cif
_cod_data_source_block cesilox
_cod_original_cell_volume 3468.6(10)
_cod_database_code 4089694
_shelxl_version_number 2013-4
_shelx_space_group_comment
;
The symmetry employed for this shelxl refinement is uniquely defined
by the following loop, which should always be used as a source of
symmetry information in preference to the above space-group names.
They are only intended as comments.
;
_olex2_refinement_description
;
1. Fixed Uiso
 At 1.2 times of:
  All C(H,H) groups, {H27A,H27B,H27C} of C27, {H26A,H26B,H26C} of C26, {H29A,
  H29B,H29C} of C29, {H42A,H42B,H42C} of C42
 At 1.5 times of:
  All O(H) groups, {H56A,H56B,H56C} of C56, {H52A,H52B,H52C} of C52, {H54A,
  H54B,H54C} of C54, {H36A,H36B,H36C} of C36, {H38A,H38B,H38C} of C38, {H37A,
  H37B,H37C} of C37, {H48A,H48B,H48C} of C48, {H10A,H10B,H10C} of C10, {H12A,
  H12B,H12C} of C12, {H5A,H5B,H5C} of C5, {H3A,H3B,H3C} of C3, {H7A,H7B,H7C} of
  C7, {H8A,H8B,H8C} of C8, {H46A,H46B,H46C} of C46, {H43A,H43B,H43C} of C43,
  {H45A,H45B,H45C} of C45, {H17A,H17B,H17C} of C17, {H2A,H2B,H2C} of C2, {H11A,
  H11B,H11C} of C11, {H4A,H4B,H4C} of C4, {H24A,H24B,H24C} of C24, {H39A,H39B,
  H39C} of C39, {H25A,H25B,H25C} of C25, {H59A,H59B,H59C} of C59, {H40A,H40B,
  H40C} of C40, {H23A,H23B,H23C} of C23, {H61A,H61B,H61C} of C61, {H49A,H49B,
  H49C} of C49, {H50A,H50B,H50C} of C50, {H60A,H60B,H60C} of C60, {H34A,H34B,
  H34C} of C34, {H30A,H30B,H30C} of C30, {H33A,H33B,H33C} of C33, {H57A,H57B,
  H57C} of C57, {H55A,H55B,H55C} of C55, {H53A,H53B,H53C} of C53, {H21A,H21B,
  H21C} of C21, {H13A,H13B,H13C} of C13
2. Restrained distances
 O1-H1
 0.87 with sigma of 0.01
 Si3-H1
 2.09382 with sigma of 0.02
 Ce1-H1
 3.284256 with sigma of 0.02
 C44-C45 \\sim C44-C43 \\sim C44-C46
 with sigma of 0.0001
3. Rigid bond restraints
 All non-hydrogen atoms
 with sigma for 1-2 distances of 0.001 and sigma for 1-3 distances of 0.001
4. Rigid body (RIGU) restrains
 All non-hydrogen atoms
 with sigma for 1-2 distances of 0.004 and sigma for 1-3 distances of 0.004
5. Others
 Sof(C57)=Sof(H57A)=Sof(H57B)=Sof(H57C)=Sof(C55)=Sof(H55A)=Sof(H55B)=Sof(H55C)=
 Sof(C53)=Sof(H53A)=Sof(H53B)=Sof(H53C)=1-FVAR(1)
 Sof(C54)=Sof(H54A)=Sof(H54B)=Sof(H54C)=Sof(C52)=Sof(H52A)=Sof(H52B)=Sof(H52C)=
 Sof(C56)=Sof(H56A)=Sof(H56B)=Sof(H56C)=FVAR(1)
 Sof(O15)=Sof(C31)=Sof(C34)=Sof(H34A)=Sof(H34B)=Sof(H34C)=Sof(C30)=Sof(H30A)=
 Sof(H30B)=Sof(H30C)=Sof(C33)=Sof(H33A)=Sof(H33B)=Sof(H33C)=1-FVAR(2)
 Sof(O14)=Sof(C35)=Sof(C37)=Sof(H37A)=Sof(H37B)=Sof(H37C)=Sof(C38)=Sof(H38A)=
 Sof(H38B)=Sof(H38C)=Sof(C36)=Sof(H36A)=Sof(H36B)=Sof(H36C)=FVAR(2)
 Uiso(H16A)=Uiso(H16B)=Uiso(H16C)=Uiso(H14A)=Uiso(H14B)=Uiso(H14C)=Uiso(H20A)=
 Uiso(H20B)=Uiso(H20C)=FVAR(3)
 Sof(O8)=Sof(C16)=Sof(H16A)=Sof(H16B)=Sof(H16C)=Sof(C14)=Sof(H14A)=Sof(H14B)=
 Sof(H14C)=Sof(C20)=Sof(H20A)=Sof(H20B)=Sof(H20C)=Sof(C18)=1-FVAR(4)
 Sof(O9)=Sof(C17)=Sof(H17A)=Sof(H17B)=Sof(H17C)=Sof(C19)=Sof(C13)=Sof(H13A)=
 Sof(H13B)=Sof(H13C)=Sof(C21)=Sof(H21A)=Sof(H21B)=Sof(H21C)=FVAR(4)
 Sof(Cl1)=Sof(Cl4)=Sof(C63)=Sof(H63A)=Sof(H63B)=1-FVAR(5)
 Sof(Cl2)=Sof(Cl3)=Sof(C62)=Sof(H62A)=Sof(H62B)=FVAR(5)
6.a Free rotating group:
 O8(C16,H16A,H16B,H16C,C14,H14A,H14B,H14C,C20,H20A,H20B,H20C,C18)
6.b Secondary CH2 refined with riding coordinates:
 C62(H62A,H62B), C63(H63A,H63B)
6.c Idealised Me refined as rotating group:
 C60(H60A,H60B,H60C), C50(H50A,H50B,H50C), C49(H49A,H49B,H49C), C61(H61A,H61B,
 H61C), C23(H23A,H23B,H23C), C40(H40A,H40B,H40C), C59(H59A,H59B,H59C), C25(H25A,
 H25B,H25C), C42(H42A,H42B,H42C), C39(H39A,H39B,H39C), C24(H24A,H24B,H24C),
 C4(H4A,H4B,H4C), C11(H11A,H11B,H11C), C2(H2A,H2B,H2C), C17(H17A,H17B,H17C),
 C29(H29A,H29B,H29C), C26(H26A,H26B,H26C), C45(H45A,H45B,H45C), C43(H43A,H43B,
 H43C), C46(H46A,H46B,H46C), C8(H8A,H8B,H8C), C7(H7A,H7B,H7C), C3(H3A,H3B,H3C),
 C5(H5A,H5B,H5C), C12(H12A,H12B,H12C), C10(H10A,H10B,H10C), C48(H48A,H48B,H48C),
  C27(H27A,H27B,H27C), C37(H37A,H37B,H37C), C38(H38A,H38B,H38C), C36(H36A,H36B,
 H36C), C54(H54A,H54B,H54C), C52(H52A,H52B,H52C), C56(H56A,H56B,H56C), C34(H34A,
 H34B,H34C), C30(H30A,H30B,H30C), C33(H33A,H33B,H33C), C57(H57A,H57B,H57C),
 C55(H55A,H55B,H55C), C53(H53A,H53B,H53C), C13(H13A,H13B,H13C), C21(H21A,H21B,
 H21C)
;

loop_
_space_group_symop_operation_xyz
'x, y, z'
'-x, -y, -z'

loop_
_atom_site_label
_atom_site_type_symbol
_atom_site_fract_x
_atom_site_fract_y
_atom_site_fract_z
_atom_site_U_iso_or_equiv
_atom_site_adp_type
_atom_site_occupancy
_atom_site_site_symmetry_order
_atom_site_calc_flag
_atom_site_refinement_flags_posn
_atom_site_refinement_flags_adp
_atom_site_refinement_flags_occupancy
_atom_site_disorder_assembly
_atom_site_disorder_group
Ce1 Ce 0.84014(2) 0.71646(2) 0.74859(2) 0.01815(8) Uani 1 1 d D U . . .
Si1 Si 1.07435(12) 0.53181(12) 0.69827(7) 0.0190(2) Uani 1 1 d . U . . .
Si3 Si 0.61551(12) 0.77865(12) 0.66361(8) 0.0215(3) Uani 1 1 d D U . . .
Si2 Si 0.82896(14) 0.99682(14) 0.72698(11) 0.0338(4) Uani 1 1 d . U . . .
Si4 Si 0.72199(15) 0.58971(18) 0.89039(8) 0.0340(4) Uani 1 1 d . U . . .
O3 O 0.8135(3) 0.8862(3) 0.7500(2) 0.0314(6) Uani 1 1 d . U . . .
O17 O 0.8452(5) 1.0423(4) 0.7854(3) 0.0518(11) Uani 1 1 d . U . . .
O5 O 0.9671(3) 0.5041(3) 0.71862(18) 0.0203(5) Uani 1 1 d . U . . .
O2 O 0.7311(3) 0.7885(3) 0.63883(19) 0.0226(5) Uani 1 1 d . U . . .
O11 O 1.0942(3) 0.5353(3) 0.62155(19) 0.0246(6) Uani 1 1 d . U . . .
O19 O 0.6058(3) 0.6932(3) 0.6296(2) 0.0284(7) Uani 1 1 d . U . . .
O16 O 0.7202(4) 1.0920(4) 0.6853(3) 0.0387(9) Uani 1 1 d . U . . .
O18 O 0.5019(3) 0.8958(3) 0.6523(2) 0.0265(7) Uani 1 1 d . U . . .
O12 O 1.1907(3) 0.4332(3) 0.7315(2) 0.0256(7) Uani 1 1 d . U . . .
O6 O 0.7940(3) 0.6431(4) 0.84693(19) 0.0285(6) Uani 1 1 d . U . . .
O1 O 0.6520(3) 0.7260(3) 0.73800(19) 0.0246(5) Uani 1 1 d D U . . .
H1 H 0.602(3) 0.709(6) 0.7603(12) 0.037 Uiso 1 1 d DR . . . .
O4 O 1.0239(3) 0.6494(3) 0.7185(2) 0.0222(5) Uani 1 1 d . U . . .
O10 O 0.6602(4) 0.6468(5) 0.9518(2) 0.0466(10) Uani 1 1 d . U . . .
O7 O 0.7873(4) 0.4549(4) 0.9182(2) 0.0389(8) Uani 1 1 d . U . . .
O9 O 0.6232(12) 0.6161(14) 0.8423(7) 0.0414(16) Uani 0.62(4) 1 d . U P A 1
C60 C 0.9275(6) 0.4426(8) 0.9820(4) 0.0476(15) Uani 1 1 d . U . . .
H60A H 0.9696 0.4525 0.9424 0.071 Uiso 1 1 calc GR . . . .
H60B H 0.9798 0.3934 1.0166 0.071 Uiso 1 1 calc GR . . . .
H60C H 0.8782 0.5163 0.9930 0.071 Uiso 1 1 calc GR . . . .
C50 C 1.2834(7) 0.4953(8) 0.7866(4) 0.0504(16) Uani 1 1 d . U . . .
H50A H 1.3451 0.4789 0.7549 0.076 Uiso 1 1 calc GR . . . .
H50B H 1.3111 0.4860 0.8282 0.076 Uiso 1 1 calc GR . . . .
H50C H 1.2247 0.5731 0.7734 0.076 Uiso 1 1 calc GR . . . .
C49 C 1.3260(7) 0.2923(7) 0.8049(4) 0.0525(18) Uani 1 1 d . U . . .
H49A H 1.2912 0.2430 0.8118 0.079 Uiso 1 1 calc GR . . . .
H49B H 1.3665 0.2767 0.8431 0.079 Uiso 1 1 calc GR . . . .
H49C H 1.3783 0.2782 0.7681 0.079 Uiso 1 1 calc GR . . . .
C22 C 0.6083(7) 0.7603(8) 0.9606(4) 0.0551(14) Uani 1 1 d . U . . .
C61 C 0.7838(7) 0.3807(8) 1.0316(4) 0.0511(17) Uani 1 1 d . U . . .
H61A H 0.7293 0.4569 1.0375 0.077 Uiso 1 1 calc GR . . . .
H61B H 0.8308 0.3396 1.0692 0.077 Uiso 1 1 calc GR . . . .
H61C H 0.7441 0.3406 1.0263 0.077 Uiso 1 1 calc GR . . . .
C23 C 0.5555(8) 0.8433(8) 0.8992(4) 0.061(2) Uani 1 1 d . U . . .
H23A H 0.6139 0.8373 0.8661 0.091 Uiso 1 1 calc GR . . . .
H23B H 0.5164 0.9202 0.9070 0.091 Uiso 1 1 calc GR . . . .
H23C H 0.5020 0.8259 0.8851 0.091 Uiso 1 1 calc GR . . . .
C40 C 0.7463(8) 1.2588(7) 0.6723(6) 0.066(2) Uani 1 1 d . U . . .
H40A H 0.7175 1.2643 0.7162 0.099 Uiso 1 1 calc GR . . . .
H40B H 0.7236 1.3348 0.6461 0.099 Uiso 1 1 calc GR . . . .
H40C H 0.8281 1.2156 0.6723 0.099 Uiso 1 1 calc GR . . . .
C59 C 0.9311(8) 0.2750(8) 0.9571(4) 0.0580(18) Uani 1 1 d . U . . .
H59A H 0.8852 0.2448 0.9469 0.087 Uiso 1 1 calc GR . . . .
H59B H 0.9769 0.2237 0.9940 0.087 Uiso 1 1 calc GR . . . .
H59C H 0.9799 0.2819 0.9203 0.087 Uiso 1 1 calc GR . . . .
C25 C 0.6981(9) 0.7789(10) 0.9795(5) 0.072(2) Uani 1 1 d . U . . .
H25A H 0.7233 0.7337 1.0223 0.109 Uiso 1 1 calc GR . . . .
H25B H 0.6683 0.8590 0.9796 0.109 Uiso 1 1 calc GR . . . .
H25C H 0.7614 0.7562 0.9489 0.109 Uiso 1 1 calc GR . . . .
C42 C 0.5737(9) 1.2678(8) 0.6393(7) 0.087(3) Uani 1 1 d . U . . .
H42A H 0.5438 1.2241 0.6269 0.104 Uiso 1 1 calc GR . . . .
H42B H 0.5557 1.3372 0.6068 0.104 Uiso 1 1 calc GR . . . .
H42C H 0.5402 1.2871 0.6805 0.104 Uiso 1 1 calc GR . . . .
C39 C 0.7518(12) 1.1807(10) 0.5791(5) 0.088(3) Uani 1 1 d . U . . .
H39A H 0.8318 1.1276 0.5834 0.132 Uiso 1 1 calc GR . . . .
H39B H 0.7419 1.2529 0.5520 0.132 Uiso 1 1 calc GR . . . .
H39C H 0.7160 1.1497 0.5594 0.132 Uiso 1 1 calc GR . . . .
C24 C 0.5232(11) 0.7674(10) 1.0148(6) 0.092(3) Uani 1 1 d . U . . .
H24A H 0.4616 0.7620 1.0005 0.138 Uiso 1 1 calc GR . . . .
H24B H 0.4940 0.8395 1.0278 0.138 Uiso 1 1 calc GR . . . .
H24C H 0.5590 0.7051 1.0511 0.138 Uiso 1 1 calc GR . . . .
C4 C 0.5322(6) 1.0109(6) 0.7100(4) 0.0436(15) Uani 1 1 d . U . . .
H4A H 0.5689 0.9509 0.7470 0.065 Uiso 1 1 calc GR . . . .
H4B H 0.4944 1.0841 0.7227 0.065 Uiso 1 1 calc GR . . . .
H4C H 0.5884 1.0108 0.6763 0.065 Uiso 1 1 calc GR . . . .
C11 C 0.4160(6) 0.7149(8) 0.6480(4) 0.0507(17) Uani 1 1 d . U . . .
H11A H 0.4410 0.6628 0.6893 0.076 Uiso 1 1 calc GR . . . .
H11B H 0.3607 0.7036 0.6308 0.076 Uiso 1 1 calc GR . . . .
H11C H 0.3820 0.7928 0.6537 0.076 Uiso 1 1 calc GR . . . .
C2 C 0.3732(7) 1.0907(6) 0.6342(4) 0.0523(17) Uani 1 1 d . U . . .
H2A H 0.4209 1.1081 0.5998 0.078 Uiso 1 1 calc GR . . . .
H2B H 0.3275 1.1565 0.6536 0.078 Uiso 1 1 calc GR . . . .
H2C H 0.3241 1.0717 0.6165 0.078 Uiso 1 1 calc GR . . . .
C17 C 0.5821(15) 0.4777(15) 0.8206(13) 0.052(3) Uani 0.62(4) 1 d . U P A 1
H17A H 0.6016 0.5033 0.7763 0.078 Uiso 0.62(4) 1 calc GR . P A 1
H17B H 0.5239 0.4558 0.8209 0.078 Uiso 0.62(4) 1 calc GR . P A 1
H17C H 0.6486 0.4128 0.8415 0.078 Uiso 0.62(4) 1 calc GR . P A 1
C28 C 0.7992(12) 1.0419(9) 0.8470(5) 0.0779(19) Uani 1 1 d . U . . .
C29 C 0.6775(12) 1.0690(12) 0.8470(6) 0.091(3) Uani 1 1 d . U . . .
H29A H 0.6361 1.1413 0.8177 0.109 Uiso 1 1 calc GR . . . .
H29B H 0.6449 1.0738 0.8902 0.109 Uiso 1 1 calc GR . . . .
H29C H 0.6730 1.0093 0.8330 0.109 Uiso 1 1 calc GR . . . .
C26 C 0.8636(15) 0.9253(12) 0.8897(7) 0.109(4) Uani 1 1 d . U . . .
H26A H 0.8488 0.8707 0.8770 0.131 Uiso 1 1 calc GR . . . .
H26B H 0.8394 0.9289 0.9344 0.131 Uiso 1 1 calc GR . . . .
H26C H 0.9440 0.9017 0.8852 0.131 Uiso 1 1 calc GR . . . .
C19 C 0.5390(12) 0.5727(14) 0.8563(8) 0.042(2) Uani 0.62(4) 1 d . U P A 1
C45 C 1.2354(3) 0.5978(2) 0.5949(2) 0.0488(16) Uani 1 1 d . U . . .
H45A H 1.1769 0.6761 0.5923 0.073 Uiso 1 1 calc GR . . . .
H45B H 1.2964 0.5957 0.5644 0.073 Uiso 1 1 calc GR . . . .
H45C H 1.2643 0.5657 0.6383 0.073 Uiso 1 1 calc GR . . . .
C43 C 1.1385(4) 0.5779(6) 0.51257(13) 0.0401(14) Uani 1 1 d . U . . .
H43A H 1.1078 0.5323 0.5035 0.060 Uiso 1 1 calc GR . . . .
H43B H 1.1977 0.5772 0.4809 0.060 Uiso 1 1 calc GR . . . .
H43C H 1.0789 0.6557 0.5104 0.060 Uiso 1 1 calc GR . . . .
C6 C 0.7703(5) 0.8232(5) 0.5741(3) 0.0266(8) Uani 1 1 d . U . . .
C1 C 0.4462(5) 0.9905(5) 0.6849(3) 0.0306(9) Uani 1 1 d . U . . .
C51 C 0.9539(5) 0.4085(5) 0.7130(3) 0.0259(8) Uani 1 1 d . U . . .
C46 C 1.2734(5) 0.4058(2) 0.5855(3) 0.0444(15) Uani 1 1 d . U . . .
H46A H 1.2945 0.3728 0.6303 0.067 Uiso 1 1 calc GR . . . .
H46B H 1.3397 0.4000 0.5590 0.067 Uiso 1 1 calc GR . . . .
H46C H 1.2418 0.3651 0.5714 0.067 Uiso 1 1 calc GR . . . .
C9 C 0.5158(5) 0.6925(5) 0.6015(3) 0.0315(10) Uani 1 1 d . U . . .
C44 C 1.1867(2) 0.52928(14) 0.57903(11) 0.0296(9) Uani 1 1 d . U . . .
C8 C 0.8138(6) 0.7254(6) 0.5399(3) 0.0352(12) Uani 1 1 d . U . . .
H8A H 0.8731 0.6578 0.5648 0.053 Uiso 1 1 calc GR . . . .
H8B H 0.8439 0.7452 0.4975 0.053 Uiso 1 1 calc GR . . . .
H8C H 0.7525 0.7105 0.5353 0.053 Uiso 1 1 calc GR . . . .
C7 C 0.8645(6) 0.8465(6) 0.5841(3) 0.0336(11) Uani 1 1 d . U . . .
H7A H 0.8359 0.9048 0.6095 0.050 Uiso 1 1 calc GR . . . .
H7B H 0.8926 0.8727 0.5425 0.050 Uiso 1 1 calc GR . . . .
H7C H 0.9254 0.7771 0.6067 0.050 Uiso 1 1 calc GR . . . .
C3 C 0.3764(6) 0.9623(7) 0.7405(4) 0.0437(14) Uani 1 1 d . U . . .
H3A H 0.3283 0.9395 0.7252 0.066 Uiso 1 1 calc GR . . . .
H3B H 0.3299 1.0288 0.7592 0.066 Uiso 1 1 calc GR . . . .
H3C H 0.4260 0.9003 0.7730 0.066 Uiso 1 1 calc GR . . . .
C5 C 0.6756(6) 0.9282(6) 0.5391(3) 0.0380(13) Uani 1 1 d . U . . .
H5A H 0.6156 0.9118 0.5339 0.057 Uiso 1 1 calc GR . . . .
H5B H 0.7028 0.9536 0.4970 0.057 Uiso 1 1 calc GR . . . .
H5C H 0.6469 0.9877 0.5637 0.057 Uiso 1 1 calc GR . . . .
C47 C 1.2360(5) 0.4147(5) 0.7920(3) 0.0300(9) Uani 1 1 d . U . . .
C12 C 0.5646(6) 0.5750(6) 0.5888(4) 0.0401(14) Uani 1 1 d . U . . .
H12A H 0.6348 0.5573 0.5639 0.060 Uiso 1 1 calc GR . . . .
H12B H 0.5114 0.5714 0.5648 0.060 Uiso 1 1 calc GR . . . .
H12C H 0.5793 0.5201 0.6295 0.060 Uiso 1 1 calc GR . . . .
C10 C 0.4872(9) 0.7794(7) 0.5402(4) 0.059(2) Uani 1 1 d . U . . .
H10A H 0.4519 0.8549 0.5498 0.088 Uiso 1 1 calc GR . . . .
H10B H 0.4354 0.7730 0.5166 0.088 Uiso 1 1 calc GR . . . .
H10C H 0.5556 0.7669 0.5143 0.088 Uiso 1 1 calc GR . . . .
C41 C 0.6985(8) 1.1989(7) 0.6447(5) 0.0576(16) Uani 1 1 d . U . . .
C58 C 0.8567(6) 0.3885(7) 0.9727(3) 0.0404(11) Uani 1 1 d . U . . .
C48 C 1.1459(6) 0.4327(7) 0.8448(3) 0.0414(14) Uani 1 1 d . U . . .
H48A H 1.0824 0.5082 0.8331 0.062 Uiso 1 1 calc GR . . . .
H48B H 1.1766 0.4258 0.8848 0.062 Uiso 1 1 calc GR . . . .
H48C H 1.1208 0.3758 0.8503 0.062 Uiso 1 1 calc GR . . . .
C27 C 0.8041(16) 1.1342(12) 0.8694(7) 0.115(4) Uani 1 1 d . U . . .
H27A H 0.8821 1.1121 0.8764 0.138 Uiso 1 1 calc GR . . . .
H27B H 0.7607 1.1461 0.9095 0.138 Uiso 1 1 calc GR . . . .
H27C H 0.7727 1.2043 0.8369 0.138 Uiso 1 1 calc GR . . . .
O14 O 0.9302(6) 0.9908(6) 0.6717(5) 0.0441(11) Uani 0.771(9) 1 d . U P B 1
C35 C 1.0485(8) 0.9527(8) 0.6765(7) 0.0533(19) Uani 0.771(9) 1 d . U P B 1
C37 C 1.1013(9) 0.8479(9) 0.7263(7) 0.055(2) Uani 0.771(9) 1 d . U P B 1
H37A H 1.0575 0.8582 0.7664 0.083 Uiso 0.771(9) 1 calc GR . P B 1
H37B H 1.1776 0.8315 0.7330 0.083 Uiso 0.771(9) 1 calc GR . P B 1
H37C H 1.1035 0.7849 0.7123 0.083 Uiso 0.771(9) 1 calc GR . P B 1
C38 C 1.0607(9) 1.0502(9) 0.6872(9) 0.071(3) Uani 0.771(9) 1 d . U P B 1
H38A H 1.0263 1.1155 0.6521 0.106 Uiso 0.771(9) 1 calc GR . P B 1
H38B H 1.1403 1.0281 0.6886 0.106 Uiso 0.771(9) 1 calc GR . P B 1
H38C H 1.0236 1.0700 0.7278 0.106 Uiso 0.771(9) 1 calc GR . P B 1
C36 C 1.0977(10) 0.9303(11) 0.6103(8) 0.072(3) Uani 0.771(9) 1 d . U P B 1
H36A H 1.0807 0.8750 0.6002 0.107 Uiso 0.771(9) 1 calc GR . P B 1
H36B H 1.1789 0.9006 0.6100 0.107 Uiso 0.771(9) 1 calc GR . P B 1
H36C H 1.0647 1.0008 0.5783 0.107 Uiso 0.771(9) 1 calc GR . P B 1
C54 C 0.9209(9) 0.4289(9) 0.6450(5) 0.0386(18) Uani 0.751(9) 1 d . U P C 1
H54A H 0.8489 0.4973 0.6365 0.058 Uiso 0.751(9) 1 calc GR . P C 1
H54B H 0.9144 0.3642 0.6394 0.058 Uiso 0.751(9) 1 calc GR . P C 1
H54C H 0.9782 0.4383 0.6150 0.058 Uiso 0.751(9) 1 calc GR . P C 1
C52 C 1.0625(9) 0.2995(7) 0.7291(6) 0.048(2) Uani 0.751(9) 1 d . U P C 1
H52A H 1.1218 0.3028 0.6987 0.073 Uiso 0.751(9) 1 calc GR . P C 1
H52B H 1.0521 0.2355 0.7264 0.073 Uiso 0.751(9) 1 calc GR . P C 1
H52C H 1.0836 0.2898 0.7725 0.073 Uiso 0.751(9) 1 calc GR . P C 1
C56 C 0.8663(10) 0.4020(9) 0.7598(5) 0.047(2) Uani 0.751(9) 1 d . U P C 1
H56A H 0.8841 0.4017 0.8021 0.071 Uiso 0.751(9) 1 calc GR . P C 1
H56B H 0.8628 0.3326 0.7612 0.071 Uiso 0.751(9) 1 calc GR . P C 1
H56C H 0.7939 0.4674 0.7470 0.071 Uiso 0.751(9) 1 calc GR . P C 1
O15 O 0.9495(19) 0.959(2) 0.7060(18) 0.0519(18) Uani 0.229(9) 1 d . U P B 2
C31 C 1.057(3) 0.912(3) 0.736(2) 0.047(4) Uani 0.229(9) 1 d . U P B 2
C34 C 1.148(3) 0.839(3) 0.694(2) 0.055(5) Uani 0.229(9) 1 d . U P B 2
H34A H 1.1420 0.7711 0.6955 0.082 Uiso 0.229(9) 1 calc GR . P B 2
H34B H 1.2219 0.8174 0.7088 0.082 Uiso 0.229(9) 1 calc GR . P B 2
H34C H 1.1403 0.8820 0.6494 0.082 Uiso 0.229(9) 1 calc GR . P B 2
C30 C 1.068(3) 1.007(3) 0.750(2) 0.053(5) Uani 0.229(9) 1 d . U P B 2
H30A H 1.0309 1.0755 0.7172 0.079 Uiso 0.229(9) 1 calc GR . P B 2
H30B H 1.1477 0.9866 0.7505 0.079 Uiso 0.229(9) 1 calc GR . P B 2
H30C H 1.0334 1.0216 0.7920 0.079 Uiso 0.229(9) 1 calc GR . P B 2
C33 C 1.063(3) 0.825(3) 0.797(2) 0.050(5) Uani 0.229(9) 1 d . U P B 2
H33A H 1.0380 0.8628 0.8335 0.075 Uiso 0.229(9) 1 calc GR . P B 2
H33B H 1.1406 0.7652 0.8033 0.075 Uiso 0.229(9) 1 calc GR . P B 2
H33C H 1.0149 0.7931 0.7938 0.075 Uiso 0.229(9) 1 calc GR . P B 2
C57 C 0.827(2) 0.459(2) 0.7043(17) 0.040(4) Uani 0.249(9) 1 d . U P C 2
H57A H 0.7855 0.5035 0.7367 0.059 Uiso 0.249(9) 1 calc GR . P C 2
H57B H 0.8083 0.3974 0.7091 0.059 Uiso 0.249(9) 1 calc GR . P C 2
H57C H 0.8069 0.5071 0.6616 0.059 Uiso 0.249(9) 1 calc GR . P C 2
C55 C 0.985(3) 0.318(2) 0.7745(13) 0.035(4) Uani 0.249(9) 1 d . U P C 2
H55A H 1.0620 0.2942 0.7854 0.053 Uiso 0.249(9) 1 calc GR . P C 2
H55B H 0.9804 0.2528 0.7683 0.053 Uiso 0.249(9) 1 calc GR . P C 2
H55C H 0.9338 0.3487 0.8093 0.053 Uiso 0.249(9) 1 calc GR . P C 2
C53 C 1.018(3) 0.359(2) 0.6530(14) 0.039(4) Uani 0.249(9) 1 d . U P C 2
H53A H 0.9644 0.3614 0.6258 0.059 Uiso 0.249(9) 1 calc GR . P C 2
H53B H 1.0745 0.2800 0.6669 0.059 Uiso 0.249(9) 1 calc GR . P C 2
H53C H 1.0539 0.4029 0.6288 0.059 Uiso 0.249(9) 1 calc GR . P C 2
Cl2 Cl 1.2371(6) 0.0814(6) 0.9090(4) 0.060(2) Uani 0.483(19) 1 d . U P D 1
Cl3 Cl 1.1892(11) -0.0883(13) 0.8874(13) 0.204(9) Uani 0.483(19) 1 d . U P D 1
C62 C 1.155(4) 0.025(4) 0.903(3) 0.177(19) Uani 0.483(19) 1 d . U P D 1
H62A H 1.1129 0.0249 0.9444 0.213 Uiso 0.483(19) 1 calc R . P D 1
H62B H 1.0988 0.0816 0.8708 0.213 Uiso 0.483(19) 1 calc R . P D 1
O8 O 0.631(2) 0.595(2) 0.8434(10) 0.0419(18) Uani 0.38(4) 1 d . U P A 2
C16 C 0.582(2) 0.483(2) 0.7961(11) 0.039(4) Uani 0.38(4) 1 d G U P A 2
H16A H 0.5864 0.5289 0.7540 0.020(16) Uiso 0.38(4) 1 d G . P A 2
H16B H 0.5241 0.4614 0.7964 0.020(16) Uiso 0.38(4) 1 d G . P A 2
H16C H 0.6546 0.4156 0.8051 0.020(16) Uiso 0.38(4) 1 d G . P A 2
C14 C 0.4401(17) 0.656(2) 0.8360(14) 0.040(4) Uani 0.38(4) 1 d G U P A 2
H14A H 0.4243 0.6989 0.8690 0.020(16) Uiso 0.38(4) 1 d G . P A 2
H14B H 0.3827 0.6319 0.8383 0.020(16) Uiso 0.38(4) 1 d G . P A 2
H14C H 0.4398 0.7028 0.7937 0.020(16) Uiso 0.38(4) 1 d G . P A 2
C20 C 0.558(2) 0.480(3) 0.9130(9) 0.049(5) Uani 0.38(4) 1 d G U P A 2
H20A H 0.6343 0.4196 0.9215 0.020(16) Uiso 0.38(4) 1 d G . P A 2
H20B H 0.5077 0.4474 0.9152 0.020(16) Uiso 0.38(4) 1 d G . P A 2
H20C H 0.5334 0.5272 0.9449 0.020(16) Uiso 0.38(4) 1 d G . P A 2
C18 C 0.5540(15) 0.5522(17) 0.8467(8) 0.040(3) Uani 0.38(4) 1 d G U P A 2
C13 C 0.4303(14) 0.6709(17) 0.8308(11) 0.045(3) Uani 0.62(4) 1 d . U P A 1
H13A H 0.4081 0.7320 0.8532 0.067 Uiso 0.62(4) 1 calc GR . P A 1
H13B H 0.3723 0.6469 0.8376 0.067 Uiso 0.62(4) 1 calc GR . P A 1
H13C H 0.4395 0.6976 0.7850 0.067 Uiso 0.62(4) 1 calc GR . P A 1
C21 C 0.5229(15) 0.533(2) 0.9273(8) 0.058(4) Uani 0.62(4) 1 d . U P A 1
H21A H 0.5908 0.4639 0.9436 0.086 Uiso 0.62(4) 1 calc GR . P A 1
H21B H 0.4594 0.5167 0.9341 0.086 Uiso 0.62(4) 1 calc GR . P A 1
H21C H 0.5082 0.5916 0.9499 0.086 Uiso 0.62(4) 1 calc GR . P A 1
Cl1 Cl 1.2359(16) 0.0668(17) 0.9128(12) 0.190(8) Uani 0.517(19) 1 d . U P D 2
Cl4 Cl 1.1503(17) -0.0812(12) 0.9335(7) 0.163(7) Uani 0.517(19) 1 d . U P D 2
C63 C 1.142(4) 0.035(3) 0.880(3) 0.136(10) Uani 0.517(19) 1 d . U P D 2
H63A H 1.0651 0.0980 0.8775 0.163 Uiso 0.517(19) 1 calc R . P D 2
H63B H 1.1685 0.0184 0.8368 0.163 Uiso 0.517(19) 1 calc R . P D 2

loop_
_atom_site_aniso_label
_atom_site_aniso_U_11
_atom_site_aniso_U_22
_atom_site_aniso_U_33
_atom_site_aniso_U_23
_atom_site_aniso_U_13
_atom_site_aniso_U_12
Ce1 0.01514(12) 0.01701(13) 0.02387(14) -0.00670(10) -0.00013(9) -0.00772(10)
Si1 0.0179(5) 0.0170(6) 0.0222(6) -0.0050(5) -0.0004(4) -0.0079(4)
Si3 0.0190(5) 0.0189(6) 0.0251(7) -0.0025(5) -0.0037(5) -0.0079(5)
Si2 0.0211(7) 0.0195(6) 0.0648(11) -0.0179(7) -0.0074(7) -0.0066(6)
Si4 0.0274(8) 0.0528(10) 0.0204(7) 0.0004(6) -0.0014(5) -0.0214(7)
O3 0.0230(15) 0.0191(8) 0.053(2) -0.0143(10) -0.0067(13) -0.0061(9)
O17 0.067(3) 0.029(2) 0.068(2) -0.0136(18) -0.0239(18) -0.022(2)
O5 0.0205(8) 0.0163(8) 0.0253(14) -0.0046(9) -0.0008(8) -0.0095(6)
O2 0.0206(8) 0.0210(13) 0.0238(8) -0.0010(9) -0.0018(8) -0.0094(8)
O11 0.0202(14) 0.0283(18) 0.0227(9) -0.0069(10) 0.0010(8) -0.0092(12)
O19 0.0244(15) 0.0227(14) 0.0386(18) -0.0068(14) -0.0101(13) -0.0089(12)
O16 0.0291(14) 0.0296(15) 0.059(2) -0.0007(15) -0.0100(14) -0.0168(13)
O18 0.0199(10) 0.0227(12) 0.0335(18) -0.0064(11) -0.0070(10) -0.0055(9)
O12 0.0185(9) 0.0256(14) 0.0262(13) -0.0089(12) -0.0023(10) -0.0034(8)
O6 0.0250(15) 0.0461(17) 0.0200(8) -0.0095(9) 0.0013(6) -0.0203(15)
O1 0.0171(7) 0.0309(16) 0.0256(9) -0.0005(11) -0.0026(8) -0.0129(9)
O4 0.0163(7) 0.0206(11) 0.0330(15) -0.0104(12) 0.0027(8) -0.0099(8)
O10 0.036(2) 0.063(2) 0.0239(16) -0.0021(15) 0.0067(13) -0.0156(19)
O7 0.041(2) 0.0525(12) 0.0253(17) 0.0016(11) -0.0084(14) -0.0266(14)
O9 0.035(3) 0.064(4) 0.030(3) 0.013(3) -0.009(2) -0.036(3)
C60 0.037(3) 0.075(4) 0.032(3) -0.006(3) -0.007(2) -0.028(3)
C50 0.052(4) 0.070(4) 0.048(4) -0.013(3) -0.009(3) -0.041(3)
C49 0.039(3) 0.044(2) 0.047(4) -0.006(3) -0.020(2) 0.005(2)
C22 0.046(4) 0.069(3) 0.033(3) -0.0127(19) 0.008(2) -0.014(3)
C61 0.047(4) 0.071(5) 0.028(2) 0.007(3) -0.004(2) -0.030(3)
C23 0.057(5) 0.058(3) 0.049(3) -0.007(3) -0.008(3) -0.013(4)
C40 0.062(5) 0.035(3) 0.109(6) -0.001(4) -0.022(5) -0.030(4)
C59 0.055(4) 0.057(2) 0.046(4) -0.005(3) -0.010(3) -0.015(2)
C25 0.074(5) 0.079(6) 0.057(5) -0.016(5) -0.015(4) -0.026(5)
C42 0.064(3) 0.040(3) 0.146(8) 0.034(4) -0.053(4) -0.028(3)
C39 0.133(7) 0.083(7) 0.067(3) 0.019(3) -0.019(4) -0.078(6)
C24 0.087(6) 0.081(7) 0.070(5) -0.021(4) 0.048(4) -0.021(5)
C4 0.031(3) 0.039(3) 0.071(5) -0.031(3) 0.003(2) -0.016(2)
C11 0.032(2) 0.067(5) 0.074(4) -0.042(3) 0.004(3) -0.027(3)
C2 0.050(4) 0.0253(18) 0.058(4) -0.008(2) -0.011(3) 0.002(2)
C17 0.037(6) 0.053(5) 0.068(9) 0.001(6) 0.003(7) -0.030(4)
C28 0.130(5) 0.066(4) 0.064(2) -0.021(3) -0.016(3) -0.059(5)
C29 0.122(5) 0.104(8) 0.067(6) -0.050(6) 0.022(4) -0.060(5)
C26 0.179(9) 0.093(5) 0.078(5) 0.011(5) -0.044(7) -0.085(6)
C19 0.028(4) 0.055(5) 0.042(4) 0.010(4) -0.004(3) -0.028(3)
C45 0.052(4) 0.067(4) 0.043(4) -0.007(3) 0.007(3) -0.045(3)
C43 0.036(3) 0.046(3) 0.0239(13) -0.002(2) 0.0024(17) -0.012(2)
C6 0.027(2) 0.025(2) 0.0235(9) -0.0008(14) -0.0006(11) -0.0117(16)
C1 0.023(2) 0.0224(18) 0.044(3) -0.0103(15) -0.0011(15) -0.0073(13)
C51 0.031(2) 0.0206(14) 0.032(2) -0.0093(16) 0.0022(16) -0.0159(14)
C46 0.033(3) 0.042(2) 0.032(3) -0.009(2) 0.005(2) 0.0020(19)
C9 0.027(2) 0.025(2) 0.043(3) -0.0082(16) -0.0128(15) -0.0095(19)
C44 0.023(2) 0.034(2) 0.0251(14) -0.0061(19) 0.0038(12) -0.0096(16)
C8 0.040(3) 0.035(2) 0.030(2) -0.010(2) 0.007(2) -0.018(2)
C7 0.033(2) 0.037(3) 0.034(3) -0.003(2) 0.0051(19) -0.022(2)
C3 0.038(3) 0.046(4) 0.052(3) -0.022(2) 0.013(2) -0.021(3)
C5 0.035(2) 0.031(2) 0.034(3) 0.0094(18) -0.002(2) -0.0114(19)
C47 0.023(2) 0.035(2) 0.0271(18) -0.0064(19) -0.0053(11) -0.0087(15)
C12 0.040(3) 0.033(2) 0.057(4) -0.018(2) -0.005(3) -0.019(2)
C10 0.080(6) 0.043(3) 0.052(3) 0.004(3) -0.040(3) -0.025(4)
C41 0.058(3) 0.041(3) 0.080(3) 0.013(2) -0.024(3) -0.035(3)
C58 0.034(3) 0.055(2) 0.027(2) 0.0014(16) -0.0065(14) -0.0198(19)
C48 0.038(3) 0.057(4) 0.0254(18) -0.009(3) 0.000(2) -0.019(2)
C27 0.215(11) 0.106(6) 0.081(6) -0.045(5) -0.003(7) -0.108(8)
O14 0.0292(15) 0.026(3) 0.078(3) -0.011(2) -0.0017(18) -0.0131(18)
C35 0.0269(18) 0.027(3) 0.104(5) -0.015(3) 0.004(2) -0.012(3)
C37 0.024(4) 0.034(4) 0.108(6) -0.013(4) -0.008(4) -0.013(3)
C38 0.035(5) 0.035(3) 0.148(10) -0.019(5) -0.009(6) -0.019(4)
C36 0.043(5) 0.057(6) 0.108(6) -0.017(4) 0.019(4) -0.024(5)
C54 0.051(5) 0.048(5) 0.037(2) -0.013(3) -0.003(3) -0.036(4)
C52 0.047(3) 0.0172(14) 0.083(6) -0.010(3) -0.020(3) -0.013(2)
C56 0.068(4) 0.054(5) 0.050(4) -0.026(4) 0.024(4) -0.052(4)
O15 0.0236(12) 0.040(7) 0.102(7) -0.027(5) -0.002(2) -0.017(3)
C31 0.0200(19) 0.044(8) 0.088(10) -0.037(6) 0.005(4) -0.014(5)
C34 0.028(3) 0.057(11) 0.089(12) -0.044(9) 0.008(8) -0.016(7)
C30 0.027(10) 0.050(8) 0.098(15) -0.041(8) 0.009(9) -0.022(8)
C33 0.033(11) 0.043(9) 0.084(10) -0.039(6) 0.003(7) -0.015(8)
C57 0.034(3) 0.033(9) 0.065(11) -0.016(7) -0.003(4) -0.023(4)
C55 0.053(10) 0.024(5) 0.036(4) -0.005(4) 0.001(6) -0.026(7)
C53 0.058(9) 0.038(9) 0.038(5) -0.021(5) 0.013(6) -0.033(8)
Cl2 0.048(3) 0.046(3) 0.087(5) -0.021(3) 0.002(3) -0.021(2)
Cl3 0.134(8) 0.159(8) 0.42(2) -0.212(12) 0.139(11) -0.114(7)
C62 0.078(12) 0.133(13) 0.39(6) -0.18(2) 0.055(15) -0.063(10)
O8 0.039(5) 0.065(6) 0.028(4) 0.015(3) -0.010(3) -0.039(4)
C16 0.029(8) 0.045(8) 0.037(7) 0.009(6) -0.009(7) -0.020(6)
C14 0.034(4) 0.057(9) 0.038(11) -0.004(6) 0.003(6) -0.033(6)
C20 0.044(11) 0.078(11) 0.035(6) 0.012(7) 0.000(6) -0.046(9)
C18 0.033(5) 0.060(8) 0.032(5) 0.006(5) 0.000(4) -0.034(5)
C13 0.030(3) 0.056(6) 0.048(7) 0.003(5) -0.008(5) -0.025(4)
C21 0.032(7) 0.090(11) 0.045(5) 0.018(5) -0.002(4) -0.039(7)
Cl1 0.150(11) 0.178(11) 0.30(2) -0.080(12) 0.004(11) -0.110(9)
Cl4 0.247(15) 0.117(8) 0.148(11) 0.046(7) -0.078(10) -0.118(9)
C63 0.128(18) 0.083(12) 0.193(19) 0.038(12) -0.050(15) -0.065(13)

loop_
_atom_type_symbol
_atom_type_description
_atom_type_scat_dispersion_real
_atom_type_scat_dispersion_imag
_atom_type_scat_source
C C 0.0033 0.0016 'International Tables Vol C Tables 4.2.6.8 and 6.1.1.4'
H H 0.0000 0.0000 'International Tables Vol C Tables 4.2.6.8 and 6.1.1.4'
Ce Ce -0.2486 2.6331 'International Tables Vol C Tables 4.2.6.8 and 6.1.1.4'
Cl Cl 0.1484 0.1585 'International Tables Vol C Tables 4.2.6.8 and 6.1.1.4'
O O 0.0106 0.0060 'International Tables Vol C Tables 4.2.6.8 and 6.1.1.4'
Si Si 0.0817 0.0704 'International Tables Vol C Tables 4.2.6.8 and 6.1.1.4'

loop_
_geom_angle_atom_site_label_1
_geom_angle_atom_site_label_2
_geom_angle_atom_site_label_3
_geom_angle
Si1 Ce1 Si3 112.85(4)
O3 Ce1 Si1 121.25(12)
O3 Ce1 Si3 101.98(11)
O3 Ce1 O5 152.11(14)
O3 Ce1 O2 93.29(15)
O3 Ce1 O6 107.58(17)
O3 Ce1 O1 109.28(14)
O3 Ce1 O4 94.89(15)
O5 Ce1 Si1 31.05(8)
O5 Ce1 Si3 93.08(8)
O2 Ce1 Si1 96.30(9)
O2 Ce1 Si3 28.07(9)
O2 Ce1 O5 89.08(11)
O6 Ce1 Si1 110.36(12)
O6 Ce1 Si3 100.64(11)
O6 Ce1 O5 92.26(14)
O6 Ce1 O2 128.58(13)
O6 Ce1 O1 73.93(14)
O6 Ce1 O4 118.88(15)
O1 Ce1 Si1 123.25(10)
O1 Ce1 Si3 26.71(9)
O1 Ce1 O5 94.72(12)
O1 Ce1 O2 54.76(12)
O4 Ce1 Si1 26.93(10)
O4 Ce1 Si3 129.61(11)
O4 Ce1 O5 57.81(12)
O4 Ce1 O2 104.91(13)
O4 Ce1 O1 148.17(14)
O5 Si1 Ce1 59.69(13)
O11 Si1 Ce1 118.69(15)
O11 Si1 O5 104.9(2)
O12 Si1 Ce1 134.86(16)
O12 Si1 O5 113.7(2)
O12 Si1 O11 106.3(2)
O4 Si1 Ce1 40.61(14)
O4 Si1 O5 100.0(2)
O4 Si1 O11 115.9(2)
O4 Si1 O12 115.8(2)
O2 Si3 Ce1 49.95(14)
O19 Si3 Ce1 125.42(16)
O19 Si3 O2 110.3(2)
O19 Si3 O1 113.7(2)
O18 Si3 Ce1 126.39(16)
O18 Si3 O2 115.1(2)
O18 Si3 O19 108.2(2)
O18 Si3 O1 114.6(2)
O1 Si3 Ce1 44.78(14)
O1 Si3 O2 94.7(2)
O3 Si2 O17 113.7(3)
O3 Si2 O16 106.8(2)
O3 Si2 O14 116.6(3)
O17 Si2 O14 107.9(4)
O16 Si2 O17 111.6(3)
O16 Si2 O14 99.4(4)
O15 Si2 O3 107.2(11)
O15 Si2 O17 90.9(12)
O15 Si2 O16 126.3(14)
O6 Si4 O10 114.3(3)
O6 Si4 O7 116.1(3)
O6 Si4 O9 104.1(5)
O6 Si4 O8 107.9(6)
O10 Si4 O9 107.9(6)
O10 Si4 O8 112.3(10)
O7 Si4 O10 106.1(3)
O7 Si4 O9 108.1(6)
O7 Si4 O8 99.4(8)
Si2 O3 Ce1 156.6(3)
C28 O17 Si2 130.9(6)
Si1 O5 Ce1 89.27(15)
C51 O5 Ce1 139.7(3)
C51 O5 Si1 130.7(3)
Si3 O2 Ce1 101.98(18)
C6 O2 Ce1 127.1(3)
C6 O2 Si3 130.9(4)
C44 O11 Si1 132.0(3)
C9 O19 Si3 135.1(4)
C41 O16 Si2 130.9(5)
C1 O18 Si3 133.8(4)
C47 O12 Si1 131.1(4)
Si4 O6 Ce1 149.2(2)
Si3 O1 Ce1 108.50(19)
Si1 O4 Ce1 112.46(19)
C22 O10 Si4 132.7(5)
C58 O7 Si4 132.0(5)
C19 O9 Si4 127.1(10)
O10 C22 C23 110.7(7)
O10 C22 C25 107.1(7)
O10 C22 C24 105.9(8)
C25 C22 C23 110.1(9)
C25 C22 C24 110.3(9)
C24 C22 C23 112.5(8)
O17 C28 C29 110.6(9)
O17 C28 C26 109.8(11)
O17 C28 C27 106.6(10)
C29 C28 C26 108.5(11)
C27 C28 C29 108.5(12)
C27 C28 C26 112.7(11)
O9 C19 C17 105.7(11)
O9 C19 C21 112.9(11)
C17 C19 C21 111.5(13)
C13 C19 O9 105.8(10)
C13 C19 C17 112.2(12)
C13 C19 C21 108.6(12)
O2 C6 C8 108.1(5)
O2 C6 C7 105.5(5)
O2 C6 C5 109.5(5)
C8 C6 C7 111.1(5)
C5 C6 C8 111.7(6)
C5 C6 C7 110.8(5)
O18 C1 C4 110.8(5)
O18 C1 C2 104.5(6)
O18 C1 C3 108.2(5)
C2 C1 C4 111.9(6)
C3 C1 C4 109.6(6)
C3 C1 C2 111.7(6)
O5 C51 C54 107.9(5)
O5 C51 C52 110.1(5)
O5 C51 C56 107.7(5)
O5 C51 C57 104.1(10)
O5 C51 C55 111.4(10)
O5 C51 C53 112.8(11)
C54 C51 C52 111.0(7)
C56 C51 C54 111.6(7)
C56 C51 C52 108.5(8)
C57 C51 C53 108.4(18)
C55 C51 C57 107.7(17)
C55 C51 C53 111.9(16)
O19 C9 C11 110.7(5)
O19 C9 C12 105.1(5)
O19 C9 C10 107.2(6)
C12 C9 C11 110.1(6)
C10 C9 C11 112.6(7)
C10 C9 C12 110.9(6)
O11 C44 C45 110.3(3)
O11 C44 C43 105.2(3)
O11 C44 C46 108.0(3)
C45 C44 C43 111.2(4)
C45 C44 C46 111.3(3)
C46 C44 C43 110.7(4)
O12 C47 C50 108.9(6)
O12 C47 C49 105.5(5)
O12 C47 C48 110.6(5)
C50 C47 C48 110.3(6)
C49 C47 C50 112.0(6)
C49 C47 C48 109.5(6)
O16 C41 C40 111.2(7)
O16 C41 C42 106.9(7)
O16 C41 C39 109.1(8)
C42 C41 C40 110.8(9)
C42 C41 C39 109.6(10)
C39 C41 C40 109.2(8)
O7 C58 C60 109.7(6)
O7 C58 C61 109.6(6)
O7 C58 C59 105.6(6)
C61 C58 C60 110.6(7)
C59 C58 C60 110.1(7)
C59 C58 C61 111.2(7)
C35 O14 Si2 132.4(9)
O14 C35 C37 111.8(9)
O14 C35 C38 107.6(8)
O14 C35 C36 104.2(10)
C37 C35 C38 113.8(12)
C37 C35 C36 110.4(10)
C38 C35 C36 108.6(11)
C31 O15 Si2 138(3)
O15 C31 C34 109(3)
O15 C31 C30 108(3)
O15 C31 C33 110(3)
C34 C31 C33 103(3)
C30 C31 C34 117(3)
C30 C31 C33 111(3)
Cl3 C62 Cl2 128(3)
C18 O8 Si4 139.1(11)
O8 C18 C16 110.9
O8 C18 C14 105.3
O8 C18 C20 108.7
C16 C18 C20 110.4
C14 C18 C16 111.1
C14 C18 C20 110.3
Cl4 C63 Cl1 102(2)

loop_
_geom_bond_atom_site_label_1
_geom_bond_atom_site_label_2
_geom_bond_distance
Ce1 Si1 3.2280(15)
Ce1 Si3 3.4382(16)
Ce1 O3 2.207(4)
Ce1 O5 2.787(4)
Ce1 O2 2.690(4)
Ce1 O6 2.260(4)
Ce1 O1 2.554(4)
Ce1 O4 2.274(4)
Si1 O5 1.665(4)
Si1 O11 1.634(4)
Si1 O12 1.625(4)
Si1 O4 1.582(4)
Si3 O2 1.654(4)
Si3 O19 1.607(4)
Si3 O18 1.603(4)
Si3 O1 1.630(4)
Si2 O3 1.596(5)
Si2 O17 1.631(6)
Si2 O16 1.627(5)
Si2 O14 1.678(8)
Si2 O15 1.51(2)
Si4 O6 1.580(5)
Si4 O10 1.629(6)
Si4 O7 1.619(6)
Si4 O9 1.666(13)
Si4 O8 1.684(19)
O17 C28 1.388(13)
O5 C51 1.458(6)
O2 C6 1.475(7)
O11 C44 1.434(5)
O19 C9 1.453(7)
O16 C41 1.431(9)
O18 C1 1.463(7)
O12 C47 1.438(7)
O10 C22 1.429(11)
O7 C58 1.436(8)
O9 C19 1.504(14)
C60 C58 1.544(11)
C50 C47 1.518(10)
C49 C47 1.517(9)
C22 C23 1.519(12)
C22 C25 1.500(14)
C22 C24 1.514(12)
C61 C58 1.517(10)
C40 C41 1.538(12)
C59 C58 1.496(12)
C42 C41 1.502(13)
C39 C41 1.522(16)
C4 C1 1.531(9)
C11 C9 1.523(10)
C2 C1 1.527(10)
C17 C19 1.52(2)
C28 C29 1.518(18)
C28 C26 1.531(17)
C28 C27 1.511(13)
C19 C13 1.504(17)
C19 C21 1.519(18)
C45 C44 1.519(2)
C43 C44 1.519(2)
C6 C8 1.527(9)
C6 C7 1.528(9)
C6 C5 1.506(8)
C1 C3 1.519(10)
C51 C54 1.519(11)
C51 C52 1.521(11)
C51 C56 1.476(11)
C51 C57 1.54(3)
C51 C55 1.53(3)
C51 C53 1.57(3)
C46 C44 1.519(2)
C9 C12 1.514(9)
C9 C10 1.500(10)
C47 C48 1.524(9)
O14 C35 1.450(12)
C35 C37 1.486(16)
C35 C38 1.516(14)
C35 C36 1.530(19)
O15 C31 1.46(4)
C31 C34 1.52(5)
C31 C30 1.51(4)
C31 C33 1.53(6)
Cl2 C62 1.69(4)
Cl3 C62 1.52(4)
O8 C18 1.4224
C16 C18 1.5180
C14 C18 1.5173
C20 C18 1.5180
Cl1 C63 1.82(4)
Cl4 C63 1.70(4)

loop_
_geom_torsion_atom_site_label_1
_geom_torsion_atom_site_label_2
_geom_torsion_atom_site_label_3
_geom_torsion_atom_site_label_4
_geom_torsion
Ce1 Si1 O5 C51 173.9(5)
Ce1 Si1 O11 C44 133.3(3)
Ce1 Si1 O12 C47 -17.3(6)
Ce1 Si3 O2 C6 178.0(5)
Ce1 Si3 O19 C9 167.3(5)
Ce1 Si3 O18 C1 -20.3(6)
Ce1 O5 C51 C54 88.8(7)
Ce1 O5 C51 C52 -149.9(6)
Ce1 O5 C51 C56 -31.7(9)
Ce1 O5 C51 C57 20.5(15)
Ce1 O5 C51 C55 -95.3(13)
Ce1 O5 C51 C53 137.8(14)
Ce1 O2 C6 C8 101.0(5)
Ce1 O2 C6 C7 -17.9(6)
Ce1 O2 C6 C5 -137.1(4)
Si1 O5 C51 C54 -81.8(7)
Si1 O5 C51 C52 39.5(8)
Si1 O5 C51 C56 157.6(6)
Si1 O5 C51 C57 -150.1(14)
Si1 O5 C51 C55 94.1(13)
Si1 O5 C51 C53 -32.8(15)
Si1 O11 C44 C45 -40.6(4)
Si1 O11 C44 C43 -160.5(4)
Si1 O11 C44 C46 81.2(5)
Si1 O12 C47 C50 -77.3(7)
Si1 O12 C47 C49 162.3(5)
Si1 O12 C47 C48 44.0(8)
Si3 O2 C6 C8 -76.6(6)
Si3 O2 C6 C7 164.5(4)
Si3 O2 C6 C5 45.3(7)
Si3 O19 C9 C11 -51.7(8)
Si3 O19 C9 C12 -170.5(5)
Si3 O19 C9 C10 71.4(8)
Si3 O18 C1 C4 35.3(8)
Si3 O18 C1 C2 156.0(5)
Si3 O18 C1 C3 -84.8(7)
Si2 O17 C28 C29 -39.2(13)
Si2 O17 C28 C26 80.6(12)
Si2 O17 C28 C27 -156.9(9)
Si2 O16 C41 C40 -37.8(12)
Si2 O16 C41 C42 -158.8(8)
Si2 O16 C41 C39 82.8(10)
Si2 O14 C35 C37 40.9(13)
Si2 O14 C35 C38 -84.7(12)
Si2 O14 C35 C36 160.2(8)
Si2 O15 C31 C34 151(3)
Si2 O15 C31 C30 -81(5)
Si2 O15 C31 C33 39(4)
Si4 O10 C22 C23 32.1(11)
Si4 O10 C22 C25 -88.0(9)
Si4 O10 C22 C24 154.3(8)
Si4 O7 C58 C60 -36.6(9)
Si4 O7 C58 C61 85.0(8)
Si4 O7 C58 C59 -155.1(6)
Si4 O9 C19 C17 -102.4(16)
Si4 O9 C19 C13 138.4(15)
Si4 O9 C19 C21 20(2)
Si4 O8 C18 C16 -122(3)
Si4 O8 C18 C14 118(3)
Si4 O8 C18 C20 -1(3)
O3 Si2 O17 C28 -34.9(9)
O3 Si2 O16 C41 -168.2(8)
O3 Si2 O14 C35 -87.3(8)
O3 Si2 O15 C31 -80(3)
O17 Si2 O3 Ce1 -136.1(7)
O17 Si2 O16 C41 67.0(8)
O17 Si2 O14 C35 42.0(8)
O17 Si2 O15 C31 35(3)
O5 Si1 O11 C44 -163.4(4)
O5 Si1 O12 C47 -87.4(5)
O5 Si1 O4 Ce1 -7.3(3)
O2 Si3 O19 C9 -138.1(6)
O2 Si3 O18 C1 -77.8(6)
O2 Si3 O1 Ce1 2.6(2)
O11 Si1 O5 Ce1 -114.83(17)
O11 Si1 O5 C51 59.1(5)
O11 Si1 O12 C47 157.7(5)
O11 Si1 O4 Ce1 104.7(2)
O19 Si3 O2 Ce1 -119.8(2)
O19 Si3 O2 C6 58.3(5)
O19 Si3 O18 C1 158.4(5)
O19 Si3 O1 Ce1 117.1(2)
O16 Si2 O3 Ce1 100.4(7)
O16 Si2 O17 C28 86.0(9)
O16 Si2 O14 C35 158.4(8)
O16 Si2 O15 C31 153(3)
O18 Si3 O2 Ce1 117.6(2)
O18 Si3 O2 C6 -64.4(5)
O18 Si3 O19 C9 -11.5(7)
O18 Si3 O1 Ce1 -117.7(2)
O12 Si1 O5 Ce1 129.47(18)
O12 Si1 O5 C51 -56.6(5)
O12 Si1 O11 C44 -42.7(4)
O12 Si1 O4 Ce1 -129.8(2)
O6 Si4 O10 C22 37.3(8)
O6 Si4 O7 C58 82.8(6)
O6 Si4 O9 C19 172.4(13)
O6 Si4 O8 C18 170(2)
O1 Si3 O2 Ce1 -2.4(2)
O1 Si3 O2 C6 175.7(5)
O1 Si3 O19 C9 117.0(6)
O1 Si3 O18 C1 30.4(6)
O4 Si1 O5 Ce1 5.49(19)
O4 Si1 O5 C51 179.4(5)
O4 Si1 O11 C44 87.4(4)
O4 Si1 O12 C47 27.5(6)
O10 Si4 O6 Ce1 -131.1(5)
O10 Si4 O7 C58 -45.3(7)
O10 Si4 O9 C19 -65.9(14)
O10 Si4 O8 C18 -63(2)
O7 Si4 O6 Ce1 105.0(5)
O7 Si4 O10 C22 166.4(7)
O7 Si4 O9 C19 48.4(15)
O7 Si4 O8 C18 48(2)
O9 Si4 O6 Ce1 -13.7(9)
O9 Si4 O10 C22 -77.9(9)
O9 Si4 O7 C58 -160.8(8)
O9 Si4 O8 C18 -125(10)
O14 Si2 O3 Ce1 -9.6(8)
O14 Si2 O17 C28 -165.8(9)
O14 Si2 O16 C41 -46.6(8)
O14 Si2 O15 C31 165(5)
O15 Si2 O3 Ce1 -37.3(16)
O15 Si2 O17 C28 -144.1(15)
O15 Si2 O16 C41 -41.1(15)
O15 Si2 O14 C35 -12(2)
O8 Si4 O6 Ce1 -5.5(12)
O8 Si4 O10 C22 -86.0(10)
O8 Si4 O7 C58 -161.9(10)
O8 Si4 O9 C19 56(8)
